data_7054642
loop_
_publ_author_name
'Khandar, Ali Akbar'
'Kirschbaum, Kristin'
'Abedi, Marjan'
'Mock, Kristi'
'Tracy, Greg'
'Spasojevic, Vojislav'
'Hosseini-Yazdi, Seyed Abolfazl'

_publ_section_title
;
 Synthesis, characterization and crystal structures of mono and dinuclear
 macrocyclic cobalt(ii) complexes with a new tetraaza m-xylyl-based
 macrocyclic ligand
;
_journal_issue 4
_journal_name_full 'New J. Chem.'
_journal_page_first 2822
_journal_paper_doi 10.1039/C4NJ01608D
_journal_volume 39
_journal_year 2015
_chemical_formula_moiety 'C22 H33 Co2 I2 N4 O, I'
_chemical_formula_sum 'C22 H33 Co2 I3 N4 O'
_chemical_formula_weight 868.08
_space_group_crystal_system monoclinic
_space_group_IT_number 14
_space_group_name_Hall '-P 2yn'
_space_group_name_H-M_alt 'P 1 21/n 1'
_symmetry_space_group_name_Hall '-P 2yn'
_symmetry_space_group_name_H-M 'P 1 21/n 1'
_atom_sites_solution_hydrogens mixed
_atom_sites_solution_primary direct
_atom_sites_solution_secondary difmap
_audit_creation_method SHELXL-2014/6
_audit_update_record
;
2015-01-23 deposited with the CCDC.
2015-01-28 downloaded from the CCDC.
;
_cell_angle_alpha 90
_cell_angle_beta 113.1520(10)
_cell_angle_gamma 90
_cell_formula_units_Z 4
_cell_length_a 11.6864(3)
_cell_length_b 17.6541(4)
_cell_length_c 14.7499(4)
_cell_measurement_reflns_used 9921
_cell_measurement_temperature 150(2)
_cell_measurement_theta_max 35.0
_cell_measurement_theta_min 2.2
_cell_volume 2798.02(12)
_computing_cell_refinement 'Bruker SAINT, V6.45A, 2003 '
_computing_data_collection 'Bruker SMART, 1997'
_computing_data_reduction 'Bruker SAINT, V6.45A, 2003'
_computing_molecular_graphics 'Diamond 2.0'
_computing_publication_material 'SHELXL-2014/6 (Sheldrick, 2014)'
_computing_structure_refinement 'SHELXL-2014/6 (Sheldrick, 2014)'
_computing_structure_solution 'Bruker SHELXTL 6.14, 1998'
_diffrn_ambient_temperature 150(2)
_diffrn_measured_fraction_theta_full 1.000
_diffrn_measured_fraction_theta_max 1.000
_diffrn_measurement_device_type 'CCD detector Smart6000'
_diffrn_measurement_method omega-scan
_diffrn_radiation_monochromator graphite
_diffrn_radiation_source 'sealed tube'
_diffrn_radiation_type MoK\a
_diffrn_radiation_wavelength 0.71073
_diffrn_reflns_av_R_equivalents 0.0312
_diffrn_reflns_av_unetI/netI 0.0228
_diffrn_reflns_Laue_measured_fraction_full 1.000
_diffrn_reflns_Laue_measured_fraction_max 1.000
_diffrn_reflns_limit_h_max 15
_diffrn_reflns_limit_h_min -15
_diffrn_reflns_limit_k_max 23
_diffrn_reflns_limit_k_min -23
_diffrn_reflns_limit_l_max 19
_diffrn_reflns_limit_l_min -19
_diffrn_reflns_number 42895
_diffrn_reflns_point_group_measured_fraction_full 1.000
_diffrn_reflns_point_group_measured_fraction_max 1.000
_diffrn_reflns_theta_full 26.000
_diffrn_reflns_theta_max 27.999
_diffrn_reflns_theta_min 1.894
_exptl_absorpt_coefficient_mu 4.517
_exptl_absorpt_correction_T_max 1.00
_exptl_absorpt_correction_T_min 0.88
_exptl_absorpt_correction_type multi-scan
_exptl_absorpt_process_details SADABS;Sheldrick1996;Blessing,ActaC.1995,A51,33
_exptl_crystal_colour violet
_exptl_crystal_density_diffrn 2.061
_exptl_crystal_description 'triangular prism'
_exptl_crystal_F_000 1656
_exptl_crystal_size_max 0.18
_exptl_crystal_size_mid 0.10
_exptl_crystal_size_min 0.02
_refine_diff_density_max 2.842
_refine_diff_density_min -1.180
_refine_diff_density_rms 0.144
_refine_ls_extinction_method none
_refine_ls_goodness_of_fit_ref 1.272
_refine_ls_hydrogen_treatment mixed
_refine_ls_matrix_type full
_refine_ls_number_parameters 313
_refine_ls_number_reflns 6770
_refine_ls_number_restraints 7
_refine_ls_restrained_S_all 1.271
_refine_ls_R_factor_all 0.0500
_refine_ls_R_factor_gt 0.0456
_refine_ls_shift/su_max 0.001
_refine_ls_shift/su_mean 0.000
_refine_ls_structure_factor_coef Fsqd
_refine_ls_weighting_details 'w=1/[\s^2^(Fo^2^)+(0.0111P)^2^+18.3752P] where P=(Fo^2^+2Fc^2^)/3'
_refine_ls_weighting_scheme calc
_refine_ls_wR_factor_gt 0.0924
_refine_ls_wR_factor_ref 0.0939
_reflns_Friedel_coverage 0.000
_reflns_number_gt 6325
_reflns_number_total 6770
_reflns_threshold_expression 'I > 2\s(I)'
_cod_data_source_file c4nj01608d1.cif
_cod_data_source_block '[Co2LI2(OH)]I'
_cod_depositor_comments 'Adding full bibliography for 7054642--7054644.cif.'
_cod_database_code 7054642
_shelx_space_group_comment
;
The symmetry employed for this shelxl refinement is uniquely defined
by the following loop, which should always be used as a source of
symmetry information in preference to the above space-group names.
They are only intended as comments.
;
_shelxl_version_number 2014/6

loop_
_space_group_symop_operation_xyz
'x, y, z'
'-x+1/2, y+1/2, -z+1/2'
'-x, -y, -z'
'x-1/2, -y-1/2, z-1/2'

loop_
_atom_site_label
_atom_site_type_symbol
_atom_site_fract_x
_atom_site_fract_y
_atom_site_fract_z
_atom_site_U_iso_or_equiv
_atom_site_adp_type
_atom_site_occupancy
_atom_site_site_symmetry_order
_atom_site_calc_flag
_atom_site_refinement_flags_posn
_atom_site_refinement_flags_adp
_atom_site_refinement_flags_occupancy
_atom_site_disorder_assembly
_atom_site_disorder_group
Co1 Co 0.06615(7) 0.60100(4) 0.26177(6) 0.02767(16) Uani 1 1 d . . . . .
Co2 Co -0.17795(6) 0.68069(4) 0.31073(5) 0.01963(14) Uani 1 1 d . . . . .
I1 I 0.12613(3) 0.57816(2) 0.45530(3) 0.03201(9) Uani 1 1 d . . . . .
I2 I -0.38381(3) 0.74883(2) 0.20084(3) 0.03660(11) Uani 1 1 d . . . . .
I3A I 0.02171(5) 0.36073(3) -0.01672(3) 0.03460(11) Uani 0.9 1 d . . P A 1
I3B I -0.0362(5) 0.3486(3) -0.0049(4) 0.0533(14) Uani 0.1 1 d . . P B 3
O1 O -0.0887(3) 0.6530(2) 0.2318(3) 0.0216(7) Uani 1 1 d D . . . .
H1O H -0.122(5) 0.663(3) 0.1706(17) 0.026 Uiso 1 1 d D U . . .
N1 N 0.0823(4) 0.4963(3) 0.2069(3) 0.0262(9) Uani 1 1 d D . . . .
H1N H 0.060(6) 0.503(4) 0.147(3) 0.031 Uiso 1 1 d D U . . .
N2 N 0.2234(4) 0.6504(3) 0.2556(4) 0.0294(10) Uani 1 1 d D . . . .
H2N H 0.189(6) 0.661(4) 0.197(3) 0.035 Uiso 1 1 d D U . . .
N3 N -0.0990(4) 0.7517(2) 0.4298(3) 0.0232(9) Uani 1 1 d D . . . .
H3N H -0.032(4) 0.732(3) 0.462(4) 0.028 Uiso 1 1 d D U . . .
N4 N -0.2396(4) 0.5976(2) 0.3800(3) 0.0220(8) Uani 1 1 d D . . . .
H4N H -0.178(4) 0.573(3) 0.413(4) 0.026 Uiso 1 1 d D U . . .
C1 C 0.2129(5) 0.4701(3) 0.2410(4) 0.0306(12) Uani 1 1 d . . . . .
H1A H 0.2147 0.4206 0.2102 0.037 Uiso 1 1 calc R U . . .
H1B H 0.2463 0.4626 0.3133 0.037 Uiso 1 1 calc R U . . .
C2 C 0.2962(5) 0.5255(4) 0.2162(5) 0.0367(13) Uani 1 1 d . . . . .
H2A H 0.2543 0.5399 0.1459 0.044 Uiso 1 1 calc R U . . .
H2B H 0.3744 0.4991 0.2243 0.044 Uiso 1 1 calc R U . . .
C3 C 0.3294(5) 0.5980(4) 0.2784(5) 0.0364(13) Uani 1 1 d . . . . .
H3A H 0.3605 0.5841 0.3491 0.044 Uiso 1 1 calc R U . . .
H3B H 0.3975 0.6244 0.2673 0.044 Uiso 1 1 calc R U . . .
C4 C 0.2640(5) 0.7241(3) 0.3072(5) 0.0381(14) Uani 1 1 d . . . . .
H4A H 0.3252 0.7483 0.2854 0.046 Uiso 1 1 calc R U . . .
H4B H 0.3047 0.7155 0.3792 0.046 Uiso 1 1 calc R U . . .
C5 C 0.1532(5) 0.7752(3) 0.2847(5) 0.0332(13) Uani 1 1 d . . . . .
C6 C 0.0905(6) 0.8039(3) 0.1908(5) 0.0377(14) Uani 1 1 d . . . . .
H6A H 0.1247 0.7970 0.1426 0.045 Uiso 1 1 calc R U . . .
C7 C -0.0206(6) 0.8423(3) 0.1655(5) 0.0395(14) Uani 1 1 d . . . . .
H7A H -0.0618 0.8626 0.1011 0.047 Uiso 1 1 calc R U . . .
C8 C -0.0712(6) 0.8509(3) 0.2355(5) 0.0343(13) Uani 1 1 d . . . . .
H8A H -0.1495 0.8752 0.2180 0.041 Uiso 1 1 calc R U . . .
C9 C -0.0090(5) 0.8246(3) 0.3305(4) 0.0278(11) Uani 1 1 d . . . . .
C10 C 0.1054(5) 0.7877(3) 0.3559(4) 0.0296(11) Uani 1 1 d . . . . .
H10A H 0.1502 0.7713 0.4218 0.036 Uiso 1 1 calc R U . . .
C11 C -0.0689(5) 0.8292(3) 0.4038(4) 0.0300(12) Uani 1 1 d . . . . .
H11A H -0.0118 0.8550 0.4642 0.036 Uiso 1 1 calc R U . . .
H11B H -0.1462 0.8595 0.3756 0.036 Uiso 1 1 calc R U . . .
C12 C -0.1775(5) 0.7572(3) 0.4883(4) 0.0293(11) Uani 1 1 d . . . . .
H12A H -0.2597 0.7786 0.4464 0.035 Uiso 1 1 calc R U . . .
H12B H -0.1375 0.7921 0.5445 0.035 Uiso 1 1 calc R U . . .
C13 C -0.1960(5) 0.6806(4) 0.5270(4) 0.0326(12) Uani 1 1 d . . . . .
H13A H -0.1145 0.6545 0.5550 0.039 Uiso 1 1 calc R U . . .
H13B H -0.2240 0.6888 0.5815 0.039 Uiso 1 1 calc R U . . .
C14 C -0.2886(5) 0.6286(3) 0.4517(4) 0.0297(11) Uani 1 1 d . . . . .
H14A H -0.3092 0.5861 0.4863 0.036 Uiso 1 1 calc R U . . .
H14B H -0.3662 0.6571 0.4153 0.036 Uiso 1 1 calc R U . . .
C15 C -0.3327(5) 0.5455(3) 0.3100(4) 0.0259(10) Uani 1 1 d . . . . .
H15A H -0.4135 0.5720 0.2790 0.031 Uiso 1 1 calc R U . . .
H15B H -0.3447 0.5012 0.3464 0.031 Uiso 1 1 calc R U . . .
C16 C -0.2911(5) 0.5191(3) 0.2318(4) 0.0241(10) Uani 1 1 d . . . . .
C17 C -0.3606(5) 0.5336(3) 0.1326(4) 0.0270(11) Uani 1 1 d . . . . .
H17A H -0.4392 0.5578 0.1131 0.032 Uiso 1 1 calc R U . . .
C18 C -0.3162(5) 0.5130(3) 0.0619(4) 0.0307(12) Uani 1 1 d . . . . .
H18A H -0.3656 0.5219 -0.0058 0.037 Uiso 1 1 calc R U . . .
C19 C -0.1996(5) 0.4793(3) 0.0893(4) 0.0268(11) Uani 1 1 d . . . . .
H19A H -0.1686 0.4662 0.0407 0.032 Uiso 1 1 calc R U . . .
C20 C -0.1286(5) 0.4648(3) 0.1890(4) 0.0237(10) Uani 1 1 d . . . . .
C21 C -0.1756(5) 0.4832(3) 0.2591(4) 0.0225(10) Uani 1 1 d . . . . .
H21A H -0.1289 0.4712 0.3265 0.027 Uiso 1 1 calc R U . . .
C22 C 0.0025(5) 0.4361(3) 0.2214(4) 0.0273(11) Uani 1 1 d . . . . .
H22A H 0.0345 0.4215 0.2918 0.033 Uiso 1 1 calc R U . . .
H22B H 0.0042 0.3908 0.1823 0.033 Uiso 1 1 calc R U . . .

loop_
_atom_site_aniso_label
_atom_site_aniso_U_11
_atom_site_aniso_U_22
_atom_site_aniso_U_33
_atom_site_aniso_U_23
_atom_site_aniso_U_13
_atom_site_aniso_U_12
Co1 0.0196(3) 0.0224(3) 0.0413(4) -0.0026(3) 0.0123(3) 0.0005(3)
Co2 0.0176(3) 0.0179(3) 0.0212(3) -0.0017(2) 0.0054(2) 0.0009(2)
I1 0.03144(18) 0.03110(18) 0.02852(18) 0.00282(14) 0.00645(14) 0.00003(14)
I2 0.02649(18) 0.02762(18) 0.0395(2) -0.00006(15) -0.00441(15) 0.00808(14)
I3A 0.0415(3) 0.0357(2) 0.0271(2) 0.00399(17) 0.0140(2) 0.0095(2)
I3B 0.029(2) 0.067(3) 0.066(3) -0.023(3) 0.021(2) 0.001(2)
O1 0.0182(16) 0.0227(17) 0.0221(17) 0.0009(14) 0.0060(14) 0.0021(13)
N1 0.022(2) 0.025(2) 0.029(2) 0.0012(18) 0.0078(18) 0.0035(17)
N2 0.021(2) 0.026(2) 0.040(3) 0.001(2) 0.010(2) 0.0013(18)
N3 0.0192(19) 0.022(2) 0.024(2) -0.0016(16) 0.0036(16) 0.0018(16)
N4 0.0173(19) 0.024(2) 0.024(2) -0.0005(16) 0.0073(16) 0.0023(16)
C1 0.025(3) 0.030(3) 0.032(3) -0.002(2) 0.006(2) 0.005(2)
C2 0.024(3) 0.042(3) 0.048(4) -0.002(3) 0.018(3) 0.006(2)
C3 0.018(2) 0.040(3) 0.050(4) -0.004(3) 0.012(2) 0.003(2)
C4 0.024(3) 0.030(3) 0.060(4) -0.008(3) 0.017(3) -0.007(2)
C5 0.024(3) 0.021(2) 0.053(4) -0.007(2) 0.014(3) -0.008(2)
C6 0.042(3) 0.026(3) 0.054(4) 0.002(3) 0.028(3) -0.008(2)
C7 0.048(4) 0.024(3) 0.049(4) 0.009(3) 0.022(3) 0.001(3)
C8 0.038(3) 0.018(2) 0.046(3) 0.004(2) 0.015(3) 0.000(2)
C9 0.028(3) 0.016(2) 0.038(3) -0.005(2) 0.012(2) -0.0050(19)
C10 0.024(3) 0.021(2) 0.039(3) -0.004(2) 0.008(2) -0.006(2)
C11 0.032(3) 0.018(2) 0.036(3) -0.007(2) 0.009(2) -0.001(2)
C12 0.024(2) 0.033(3) 0.028(3) -0.009(2) 0.007(2) 0.002(2)
C13 0.034(3) 0.044(3) 0.025(3) -0.006(2) 0.017(2) 0.000(3)
C14 0.024(3) 0.034(3) 0.035(3) -0.007(2) 0.015(2) -0.004(2)
C15 0.018(2) 0.027(3) 0.031(3) -0.002(2) 0.008(2) -0.0045(19)
C16 0.022(2) 0.016(2) 0.032(3) -0.0032(19) 0.008(2) -0.0042(18)
C17 0.021(2) 0.021(2) 0.032(3) 0.001(2) 0.002(2) 0.0003(19)
C18 0.030(3) 0.031(3) 0.021(2) 0.002(2) -0.001(2) -0.002(2)
C19 0.026(3) 0.029(3) 0.023(2) -0.003(2) 0.008(2) -0.001(2)
C20 0.022(2) 0.017(2) 0.027(2) -0.0023(19) 0.004(2) -0.0022(18)
C21 0.021(2) 0.020(2) 0.022(2) 0.0024(18) 0.0039(19) -0.0006(18)
C22 0.025(2) 0.025(3) 0.028(3) -0.002(2) 0.007(2) 0.003(2)

loop_
_atom_type_symbol
_atom_type_description
_atom_type_scat_dispersion_real
_atom_type_scat_dispersion_imag
_atom_type_scat_source
C C 0.0033 0.0016 'International Tables Vol C Tables 4.2.6.8 and 6.1.1.4'
H H 0.0000 0.0000 'International Tables Vol C Tables 4.2.6.8 and 6.1.1.4'
Co Co 0.3494 0.9721 'International Tables Vol C Tables 4.2.6.8 and 6.1.1.4'
I I -0.4742 1.8119 'International Tables Vol C Tables 4.2.6.8 and 6.1.1.4'
N N 0.0061 0.0033 'International Tables Vol C Tables 4.2.6.8 and 6.1.1.4'
O O 0.0106 0.0060 'International Tables Vol C Tables 4.2.6.8 and 6.1.1.4'

loop_
_geom_angle_atom_site_label_1
_geom_angle_atom_site_label_2
_geom_angle_atom_site_label_3
_geom_angle
O1 Co1 N1 124.30(16)
O1 Co1 N2 124.19(17)
N1 Co1 N2 98.09(19)
O1 Co1 I1 98.32(11)
N1 Co1 I1 104.90(13)
N2 Co1 I1 104.18(14)
O1 Co1 Co2 23.71(11)
N1 Co1 Co2 130.60(13)
N2 Co1 Co2 130.54(13)
I1 Co1 Co2 74.61(2)
O1 Co2 N3 120.54(16)
O1 Co2 N4 119.92(16)
N3 Co2 N4 97.84(17)
O1 Co2 I2 109.36(11)
N3 Co2 I2 104.13(12)
N4 Co2 I2 102.63(12)
O1 Co2 Co1 23.86(10)
N3 Co2 Co1 107.03(12)
N4 Co2 Co1 106.65(12)
I2 Co2 Co1 133.22(3)
Co2 O1 Co1 132.43(19)
Co2 O1 H1O 118(4)
Co1 O1 H1O 110(4)
C1 N1 C22 110.4(4)
C1 N1 Co1 112.9(3)
C22 N1 Co1 115.3(3)
C1 N1 H1N 105(5)
C22 N1 H1N 107(5)
Co1 N1 H1N 105(5)
C3 N2 C4 111.1(4)
C3 N2 Co1 114.0(4)
C4 N2 Co1 117.1(4)
C3 N2 H2N 114(5)
C4 N2 H2N 105(5)
Co1 N2 H2N 94(5)
C12 N3 C11 110.4(4)
C12 N3 Co2 111.3(3)
C11 N3 Co2 114.1(3)
C12 N3 H3N 112(4)
C11 N3 H3N 105(4)
Co2 N3 H3N 104(4)
C15 N4 C14 109.8(4)
C15 N4 Co2 113.4(3)
C14 N4 Co2 113.2(3)
C15 N4 H4N 109(4)
C14 N4 H4N 105(4)
Co2 N4 H4N 106(4)
N1 C1 C2 112.9(5)
N1 C1 H1A 109.0
C2 C1 H1A 109.0
N1 C1 H1B 109.0
C2 C1 H1B 109.0
H1A C1 H1B 107.8
C1 C2 C3 115.3(5)
C1 C2 H2A 108.5
C3 C2 H2A 108.5
C1 C2 H2B 108.5
C3 C2 H2B 108.5
H2A C2 H2B 107.5
N2 C3 C2 113.2(5)
N2 C3 H3A 108.9
C2 C3 H3A 108.9
N2 C3 H3B 108.9
C2 C3 H3B 108.9
H3A C3 H3B 107.7
N2 C4 C5 109.7(5)
N2 C4 H4A 109.7
C5 C4 H4A 109.7
N2 C4 H4B 109.7
C5 C4 H4B 109.7
H4A C4 H4B 108.2
C6 C5 C10 119.2(5)
C6 C5 C4 120.7(6)
C10 C5 C4 119.7(6)
C7 C6 C5 121.4(6)
C7 C6 H6A 119.3
C5 C6 H6A 119.3
C6 C7 C8 119.0(6)
C6 C7 H7A 120.5
C8 C7 H7A 120.5
C9 C8 C7 120.7(6)
C9 C8 H8A 119.6
C7 C8 H8A 119.6
C8 C9 C10 119.7(6)
C8 C9 C11 120.2(5)
C10 C9 C11 119.8(5)
C5 C10 C9 119.8(5)
C5 C10 H10A 120.1
C9 C10 H10A 120.1
N3 C11 C9 111.0(4)
N3 C11 H11A 109.4
C9 C11 H11A 109.4
N3 C11 H11B 109.4
C9 C11 H11B 109.4
H11A C11 H11B 108.0
N3 C12 C13 111.8(4)
N3 C12 H12A 109.3
C13 C12 H12A 109.3
N3 C12 H12B 109.3
C13 C12 H12B 109.3
H12A C12 H12B 107.9
C14 C13 C12 115.4(5)
C14 C13 H13A 108.4
C12 C13 H13A 108.4
C14 C13 H13B 108.4
C12 C13 H13B 108.4
H13A C13 H13B 107.5
N4 C14 C13 112.3(4)
N4 C14 H14A 109.1
C13 C14 H14A 109.1
N4 C14 H14B 109.1
C13 C14 H14B 109.1
H14A C14 H14B 107.9
N4 C15 C16 110.9(4)
N4 C15 H15A 109.4
C16 C15 H15A 109.4
N4 C15 H15B 109.4
C16 C15 H15B 109.4
H15A C15 H15B 108.0
C17 C16 C21 119.0(5)
C17 C16 C15 121.6(5)
C21 C16 C15 119.3(5)
C18 C17 C16 120.5(5)
C18 C17 H17A 119.7
C16 C17 H17A 119.7
C17 C18 C19 120.5(5)
C17 C18 H18A 119.7
C19 C18 H18A 119.7
C18 C19 C20 119.4(5)
C18 C19 H19A 120.3
C20 C19 H19A 120.3
C21 C20 C19 119.8(5)
C21 C20 C22 119.7(5)
C19 C20 C22 120.3(5)
C20 C21 C16 120.7(5)
C20 C21 H21A 119.7
C16 C21 H21A 119.7
N1 C22 C20 109.5(4)
N1 C22 H22A 109.8
C20 C22 H22A 109.8
N1 C22 H22B 109.8
C20 C22 H22B 109.8
H22A C22 H22B 108.2

loop_
_geom_bond_atom_site_label_1
_geom_bond_atom_site_label_2
_geom_bond_distance
Co1 O1 1.919(3)
Co1 N1 2.055(5)
Co1 N2 2.068(5)
Co1 I1 2.6887(9)
Co1 Co2 3.5013(10)
Co2 O1 1.907(4)
Co2 N3 2.057(4)
Co2 N4 2.071(4)
Co2 I2 2.6068(7)
O1 H1O 0.848(19)
N1 C1 1.481(7)
N1 C22 1.483(7)
N1 H1N 0.82(3)
N2 C3 1.475(7)
N2 C4 1.488(7)
N2 H2N 0.82(4)
N3 C12 1.489(7)
N3 C11 1.500(7)
N3 H3N 0.82(4)
N4 C15 1.488(6)
N4 C14 1.491(7)
N4 H4N 0.81(4)
C1 C2 1.523(8)
C1 H1A 0.9900
C1 H1B 0.9900
C2 C3 1.533(9)
C2 H2A 0.9900
C2 H2B 0.9900
C3 H3A 0.9900
C3 H3B 0.9900
C4 C5 1.506(8)
C4 H4A 0.9900
C4 H4B 0.9900
C5 C6 1.384(9)
C5 C10 1.388(9)
C6 C7 1.380(9)
C6 H6A 0.9500
C7 C8 1.385(9)
C7 H7A 0.9500
C8 C9 1.380(8)
C8 H8A 0.9500
C9 C10 1.399(8)
C9 C11 1.503(8)
C10 H10A 0.9500
C11 H11A 0.9900
C11 H11B 0.9900
C12 C13 1.517(8)
C12 H12A 0.9900
C12 H12B 0.9900
C13 C14 1.517(8)
C13 H13A 0.9900
C13 H13B 0.9900
C14 H14A 0.9900
C14 H14B 0.9900
C15 C16 1.491(7)
C15 H15A 0.9900
C15 H15B 0.9900
C16 C17 1.389(7)
C16 C21 1.400(7)
C17 C18 1.383(8)
C17 H17A 0.9500
C18 C19 1.393(8)
C18 H18A 0.9500
C19 C20 1.400(7)
C19 H19A 0.9500
C20 C21 1.386(7)
C20 C22 1.503(7)
C21 H21A 0.9500
C22 H22A 0.9900
C22 H22B 0.9900

loop_
_geom_hbond_atom_site_label_D
_geom_hbond_atom_site_label_H
_geom_hbond_atom_site_label_A
_geom_hbond_distance_DH
_geom_hbond_distance_HA
_geom_hbond_distance_DA
_geom_hbond_angle_DHA
_geom_hbond_site_symmetry_A
O1 H1O I3A 0.848(19) 2.96(5) 3.562(4) 129(5) 3_565
N1 H1N I3A 0.82(3) 3.00(5) 3.610(5) 133(5) 3_565
N2 H2N I3A 0.82(4) 2.85(5) 3.566(5) 147(6) 3_565
N3 H3N I2 0.82(4) 3.28(5) 3.795(4) 124(5) 4_676
N4 H4N I1 0.81(4) 3.22(5) 3.842(4) 136(5) 3_566
N1 H1N I3B 0.82(3) 3.30(5) 3.924(8) 134(5) 3_565
N2 H2N I3B 0.82(4) 2.70(4) 3.477(8) 160(6) 3_565
N3 H3N I1 0.82(4) 3.31(5) 3.959(4) 139(5) .
N4 H4N I1 0.81(4) 3.36(5) 3.985(4) 136(5) .
N1 H1N I3A 0.82(3) 3.39(6) 3.909(5) 124(5) .
N1 H1N I3B 0.82(3) 3.42(6) 3.884(7) 119(5) .
